data_2215832
loop_
_publ_author_name
'Okuda, Kensuke'
'Watanabe, Hiromi'
'Hirota, Takashi'
'Gotoh, Kazuma'
'Ishida, Hiroyuki'

_publ_section_title
;[(<i>Z</i>)-2-(3-Methyl-1,2,4-oxadiazol-5-yl)-2-(1-naphthyl)ethenylamino]formaldehyde
 oxime 1,4-dioxane hemisolvate
;
_journal_coeditor_code CF2149
_journal_issue 11
_journal_name_full 'Acta Crystallographica Section E'
_journal_page_first o4261
_journal_page_last o4262
_journal_paper_doi 10.1107/S1600536807048301
_journal_volume 63
_journal_year 2007
_chemical_formula_iupac 'C16 H14 N4 O2, 0.5C4 H8 O2'
_chemical_formula_moiety 'C16 H14 N4 O2, 0.5C4 H8 O2'
_chemical_formula_sum 'C18 H18 N4 O3'
_chemical_formula_weight 338.37
_chemical_name_systematic
;[(Z)-2-(3-Methyl-1,2,4-oxadiazol-5-yl)-2-(1-naphthyl)ethenylamino]formaldehyde
oxime
 1,4-dioxane hemisolvate
;
_space_group_IT_number 15
_symmetry_cell_setting monoclinic
_symmetry_space_group_name_Hall '-C 2yc'
_symmetry_space_group_name_H-M 'C 1 2/c 1'
_cell_angle_alpha 90.0000
_cell_angle_beta 119.8098(9)
_cell_angle_gamma 90.0000
_cell_formula_units_Z 16
_cell_length_a 25.0090(8)
_cell_length_b 21.1940(5)
_cell_length_c 14.5843(4)
_cell_measurement_reflns_used 37777
_cell_measurement_temperature 180.0(10)
_cell_measurement_theta_max 30.0
_cell_measurement_theta_min 3.0
_cell_volume 6707.4(3)
_computing_cell_refinement 'PROCESS-AUTO (Rigaku/MSC, 2004)'
_computing_data_collection 'PROCESS-AUTO (Rigaku/MSC, 2004)'
_computing_data_reduction 'CrystalStructure (Rigaku/MSC, 2004)'
_computing_molecular_graphics 'ORTEP-3 (Farrugia, 1997)'
_computing_publication_material 'CrystalStructure (Rigaku/MSC, 2004) and PLATON (Spek, 2003)'
_computing_structure_refinement 'SHELXL97 (Sheldrick, 1997)'
_computing_structure_solution 'SHELXS97 (Sheldrick, 1997)'
_diffrn_ambient_temperature 180.0(10)
_diffrn_detector_area_resol_mean 10.00
_diffrn_measured_fraction_theta_full 0.997
_diffrn_measured_fraction_theta_max 0.997
_diffrn_measurement_device_type 'Rigaku R-AXIS RAPID'
_diffrn_measurement_method \w
_diffrn_radiation_type 'Mo K\a'
_diffrn_radiation_wavelength 0.71075
_diffrn_reflns_av_R_equivalents 0.049
_diffrn_reflns_limit_h_max 35
_diffrn_reflns_limit_h_min -35
_diffrn_reflns_limit_k_max 29
_diffrn_reflns_limit_k_min -29
_diffrn_reflns_limit_l_max 18
_diffrn_reflns_limit_l_min -20
_diffrn_reflns_number 59998
_diffrn_reflns_theta_full 29.98
_diffrn_reflns_theta_max 29.98
_diffrn_standards_decay_% 0
_diffrn_standards_number 0
_exptl_absorpt_coefficient_mu 0.094
_exptl_absorpt_correction_type none
_exptl_crystal_colour colorless
_exptl_crystal_density_diffrn 1.340
_exptl_crystal_density_method 'not measured'
_exptl_crystal_description plate
_exptl_crystal_F_000 2848.00
_exptl_crystal_size_max 0.40
_exptl_crystal_size_mid 0.20
_exptl_crystal_size_min 0.09
_refine_diff_density_max 0.339
_refine_diff_density_min -0.261
_refine_ls_extinction_method none
_refine_ls_goodness_of_fit_ref 1.063
_refine_ls_hydrogen_treatment mixed
_refine_ls_matrix_type full
_refine_ls_number_parameters 486
_refine_ls_number_reflns 9746
_refine_ls_number_restraints 6
_refine_ls_restrained_S_all 1.067
_refine_ls_R_factor_all 0.0719
_refine_ls_R_factor_gt 0.0470
_refine_ls_shift/su_max 0.000
_refine_ls_shift/su_mean 0.000
_refine_ls_structure_factor_coef Fsqd
_refine_ls_weighting_details 'w = 1/[\s^2^(Fo^2^)+(0.0753P)^2^] where P=(Fo^2^+2Fc^2^)/3'
_refine_ls_weighting_scheme calc
_refine_ls_wR_factor_gt 0.1277
_refine_ls_wR_factor_ref 0.1373
_reflns_number_gt 6472
_reflns_number_total 9746
_reflns_threshold_expression I>2\s(I)
_cod_data_source_file cf2149.cif
_cod_data_source_block I
_cod_original_sg_symbol_H-M 'C 2/c'
_cod_original_formula_sum 'C18 H18 N4 O3 '
_cod_database_code 2215832
_cod_database_fobs_code 2215832

loop_
_symmetry_equiv_pos_as_xyz
+X,+Y,+Z
-X,+Y,1/2-Z
-X,-Y,-Z
+X,-Y,1/2+Z
1/2+X,1/2+Y,+Z
1/2-X,1/2+Y,1/2-Z
1/2-X,1/2-Y,-Z
1/2+X,1/2-Y,1/2+Z

loop_
_atom_site_type_symbol
_atom_site_label
_atom_site_fract_x
_atom_site_fract_y
_atom_site_fract_z
_atom_site_U_iso_or_equiv
_atom_site_adp_type
_atom_site_calc_flag
_atom_site_refinement_flags
_atom_site_occupancy
_atom_site_disorder_assembly
_atom_site_disorder_group
O O1 0.42380(4) 0.01354(4) 0.75815(6) 0.0352(2) Uani d . 1 . .
O O2 0.41029(5) 0.21271(4) 0.46330(7) 0.0392(2) Uani d . 1 . .
O O3 0.41661(5) 0.48641(4) -0.00821(7) 0.0430(3) Uani d . 1 . .
O O4 0.42264(5) 0.28375(4) 0.27960(7) 0.0440(3) Uani d . 1 . .
O O5 0.29391(6) 0.16225(6) 0.72011(9) 0.0597(3) Uani d D 1 . .
O O6 0.21126(5) 0.08213(5) 0.74108(9) 0.0561(3) Uani d D 1 . .
N N1 0.43588(6) 0.06251(5) 0.83317(8) 0.0384(3) Uani d . 1 . .
N N2 0.42091(5) 0.10367(5) 0.67926(8) 0.0309(2) Uani d . 1 . .
N N3 0.40594(5) 0.09366(4) 0.47936(8) 0.0294(2) Uani d . 1 . .
N N4 0.40493(5) 0.17833(5) 0.37562(8) 0.0329(2) Uani d . 1 . .
N N5 0.41912(7) 0.43814(5) -0.07412(9) 0.0464(3) Uani d . 1 . .
N N6 0.41671(5) 0.39517(5) 0.06469(8) 0.0297(2) Uani d . 1 . .
N N7 0.42236(5) 0.40251(5) 0.25948(8) 0.0307(2) Uani d . 1 . .
N N8 0.42385(5) 0.31816(5) 0.36409(8) 0.0343(2) Uani d . 1 . .
C C1 0.40128(6) -0.06603(5) 0.58731(9) 0.0285(2) Uani d . 1 . .
C C2 0.44715(6) -0.10320(6) 0.59038(10) 0.0354(3) Uani d . 1 . .
H H2 0.4803 -0.0842 0.5890 0.042 Uiso calc R 1 . .
C C3 0.44503(7) -0.16939(6) 0.59559(11) 0.0399(3) Uani d . 1 . .
H H3 0.4765 -0.1936 0.5970 0.048 Uiso calc R 1 . .
C C4 0.39731(7) -0.19811(6) 0.59850(10) 0.0374(3) Uani d . 1 . .
H H4 0.3965 -0.2419 0.6022 0.045 Uiso calc R 1 . .
C C5 0.29865(7) -0.19105(6) 0.59899(11) 0.0443(3) Uani d . 1 . .
H H5 0.2976 -0.2348 0.6036 0.053 Uiso calc R 1 . .
C C6 0.25218(8) -0.15604(8) 0.59526(14) 0.0562(4) Uani d . 1 . .
H H6 0.2197 -0.1759 0.5977 0.067 Uiso calc R 1 . .
C C7 0.25284(7) -0.08990(8) 0.58778(14) 0.0532(4) Uani d . 1 . .
H H7 0.2208 -0.0662 0.5851 0.064 Uiso calc R 1 . .
C C8 0.30048(6) -0.06020(6) 0.58438(11) 0.0402(3) Uani d . 1 . .
H H8 0.3001 -0.0165 0.5785 0.048 Uiso calc R 1 . .
C C9 0.35024(6) -0.09515(5) 0.58971(9) 0.0294(2) Uani d . 1 . .
C C10 0.34876(6) -0.16214(5) 0.59594(9) 0.0330(3) Uani d . 1 . .
C C11 0.40486(6) 0.00385(5) 0.58031(9) 0.0282(2) Uani d . 1 . .
C C12 0.41573(6) 0.04236(5) 0.66965(9) 0.0283(2) Uani d . 1 . .
C C13 0.43363(6) 0.11357(6) 0.78176(9) 0.0324(3) Uani d . 1 . .
C C14 0.44440(7) 0.17717(6) 0.83035(11) 0.0427(3) Uani d . 1 . .
H H14A 0.4790 0.1965 0.8298 0.064 Uiso calc R 1 . .
H H14B 0.4528 0.1734 0.9019 0.064 Uiso calc R 1 . .
H H14C 0.4084 0.2028 0.7908 0.064 Uiso calc R 1 . .
C C15 0.40228(6) 0.03038(5) 0.49375(9) 0.0294(2) Uani d . 1 . .
H H15 0.3977 0.0035 0.4399 0.035 Uiso calc R 1 . .
C C16 0.40251(6) 0.11929(5) 0.39027(9) 0.0304(3) Uani d . 1 . .
H H16 0.3981 0.0919 0.3371 0.036 Uiso calc R 1 . .
C C17 0.40241(6) 0.56352(5) 0.13817(9) 0.0278(2) Uani d . 1 . .
C C18 0.44426(6) 0.60021(6) 0.12689(9) 0.0321(3) Uani d . 1 . .
H H18 0.4776 0.5810 0.1266 0.038 Uiso calc R 1 . .
C C19 0.43748(7) 0.66621(6) 0.11577(10) 0.0371(3) Uani d . 1 . .
H H19 0.4663 0.6900 0.1084 0.045 Uiso calc R 1 . .
C C20 0.38901(7) 0.69542(6) 0.11579(10) 0.0387(3) Uani d . 1 . .
H H20 0.3851 0.7390 0.1084 0.046 Uiso calc R 1 . .
C C21 0.29388(8) 0.68988(7) 0.12774(12) 0.0482(4) Uani d . 1 . .
H H21 0.2898 0.7335 0.1208 0.058 Uiso calc R 1 . .
C C22 0.25137(8) 0.65588(8) 0.13840(14) 0.0568(4) Uani d . 1 . .
H H22 0.2189 0.6762 0.1398 0.068 Uiso calc R 1 . .
C C23 0.25652(7) 0.58961(8) 0.14730(13) 0.0501(4) Uani d . 1 . .
H H23 0.2270 0.5665 0.1540 0.060 Uiso calc R 1 . .
C C24 0.30426(6) 0.55902(6) 0.14627(11) 0.0379(3) Uani d . 1 . .
H H24 0.3065 0.5153 0.1514 0.045 Uiso calc R 1 . .
C C25 0.35057(6) 0.59295(5) 0.13752(9) 0.0301(2) Uani d . 1 . .
C C26 0.34446(6) 0.66003(6) 0.12702(10) 0.0353(3) Uani d . 1 . .
C C27 0.41140(6) 0.49376(5) 0.15171(9) 0.0278(2) Uani d . 1 . .
C C28 0.41507(6) 0.45665(5) 0.07202(9) 0.0280(2) Uani d . 1 . .
C C29 0.41883(6) 0.38655(6) -0.02680(9) 0.0318(3) Uani d . 1 . .
C C30 0.41975(7) 0.32367(6) -0.07106(11) 0.0400(3) Uani d . 1 . .
H H30A 0.3840 0.3001 -0.0834 0.060 Uiso calc R 1 . .
H H30B 0.4562 0.3012 -0.0219 0.060 Uiso calc R 1 . .
H H30C 0.4197 0.3290 -0.1365 0.060 Uiso calc R 1 . .
C C31 0.41560(6) 0.46548(5) 0.23863(9) 0.0293(2) Uani d . 1 . .
H H31 0.4137 0.4915 0.2883 0.035 Uiso calc R 1 . .
C C32 0.42351(6) 0.37709(5) 0.34702(9) 0.0311(3) Uani d . 1 . .
H H32 0.4241 0.4047 0.3971 0.037 Uiso calc R 1 . .
C C33A 0.27222(11) 0.10533(11) 0.66026(16) 0.0487(6) Uani d P 0.775(4) A 1
H H33A 0.3002 0.0710 0.6981 0.058 Uiso calc PR 0.775(4) A 1
H H33B 0.2706 0.1104 0.5928 0.058 Uiso calc PR 0.775(4) A 1
C C34A 0.21015(11) 0.09049(11) 0.64279(15) 0.0478(6) Uani d P 0.775(4) A 1
H H34A 0.1821 0.1245 0.6034 0.057 Uiso calc PR 0.775(4) A 1
H H34B 0.1951 0.0522 0.6011 0.057 Uiso calc PR 0.775(4) A 1
C C35A 0.23431(12) 0.13985(12) 0.80186(17) 0.0511(6) Uani d P 0.775(4) A 1
H H35A 0.2364 0.1349 0.8697 0.061 Uiso calc PR 0.775(4) A 1
H H35B 0.2063 0.1743 0.7646 0.061 Uiso calc PR 0.775(4) A 1
C C36A 0.29672(11) 0.15494(11) 0.81857(16) 0.0534(6) Uani d P 0.775(4) A 1
H H36A 0.3117 0.1936 0.8592 0.064 Uiso calc PR 0.775(4) A 1
H H36B 0.3251 0.1212 0.8581 0.064 Uiso calc PR 0.775(4) A 1
C C33B 0.2450(5) 0.1294(5) 0.6334(7) 0.087(4) Uiso d PD 0.225(4) A 2
H H33C 0.2548 0.1221 0.5777 0.104 Uiso calc PR 0.225(4) A 2
H H33D 0.2068 0.1530 0.6046 0.104 Uiso calc PR 0.225(4) A 2
C C34B 0.2399(6) 0.0672(5) 0.6810(10) 0.092(4) Uiso d PD 0.225(4) A 2
H H34C 0.2153 0.0372 0.6257 0.110 Uiso calc PR 0.225(4) A 2
H H34D 0.2804 0.0492 0.7257 0.110 Uiso calc PR 0.225(4) A 2
C C35B 0.2557(5) 0.1152(5) 0.8304(6) 0.092(4) Uiso d PD 0.225(4) A 2
H H35C 0.2939 0.0916 0.8671 0.110 Uiso calc PR 0.225(4) A 2
H H35D 0.2409 0.1242 0.8791 0.110 Uiso calc PR 0.225(4) A 2
C C36B 0.2647(6) 0.1766(6) 0.7824(9) 0.100(4) Uiso d PD 0.225(4) A 2
H H36C 0.2250 0.1964 0.7379 0.120 Uiso calc PR 0.225(4) A 2
H H36D 0.2902 0.2058 0.8385 0.120 Uiso calc PR 0.225(4) A 2
H H2O 0.4108(8) 0.2538(9) 0.4437(14) 0.062(5) Uiso d . 1 . .
H H4O 0.4161(10) 0.2433(10) 0.2957(17) 0.085(7) Uiso d . 1 . .
H H3N 0.4099(7) 0.1200(7) 0.5301(13) 0.043(4) Uiso d . 1 . .
H H7N 0.4220(7) 0.3771(7) 0.2131(13) 0.043(4) Uiso d . 1 . .

loop_
_atom_site_aniso_label
_atom_site_aniso_U_11
_atom_site_aniso_U_22
_atom_site_aniso_U_33
_atom_site_aniso_U_12
_atom_site_aniso_U_13
_atom_site_aniso_U_23
O1 0.0532(6) 0.0262(4) 0.0302(4) -0.0033(4) 0.0238(4) 0.0004(3)
O2 0.0666(7) 0.0240(4) 0.0340(5) -0.0025(4) 0.0304(5) -0.0008(4)
O3 0.0778(8) 0.0276(4) 0.0354(5) 0.0014(4) 0.0371(5) 0.0029(4)
O4 0.0800(8) 0.0252(4) 0.0388(5) 0.0017(4) 0.0387(5) 0.0006(4)
O5 0.0633(8) 0.0560(7) 0.0584(7) -0.0165(6) 0.0292(6) 0.0007(5)
O6 0.0558(7) 0.0542(6) 0.0612(7) -0.0083(5) 0.0312(6) 0.0046(5)
N1 0.0556(7) 0.0328(6) 0.0307(5) -0.0035(5) 0.0244(5) -0.0038(4)
N2 0.0426(6) 0.0246(5) 0.0293(5) -0.0032(4) 0.0209(5) -0.0018(4)
N3 0.0429(6) 0.0220(5) 0.0283(5) -0.0025(4) 0.0215(5) -0.0004(4)
N4 0.0472(7) 0.0272(5) 0.0288(5) -0.0010(4) 0.0223(5) -0.0003(4)
N5 0.0814(10) 0.0322(6) 0.0383(6) 0.0018(6) 0.0394(7) -0.0007(5)
N6 0.0383(6) 0.0255(5) 0.0296(5) 0.0017(4) 0.0201(4) 0.0011(4)
N7 0.0453(6) 0.0241(5) 0.0271(5) 0.0028(4) 0.0213(5) 0.0014(4)
N8 0.0500(7) 0.0287(5) 0.0278(5) 0.0011(4) 0.0220(5) 0.0007(4)
C1 0.0382(7) 0.0221(5) 0.0268(5) -0.0008(4) 0.0174(5) 0.0007(4)
C2 0.0426(8) 0.0288(6) 0.0405(7) 0.0003(5) 0.0250(6) 0.0017(5)
C3 0.0520(9) 0.0287(6) 0.0435(7) 0.0093(6) 0.0271(7) 0.0036(5)
C4 0.0588(9) 0.0210(5) 0.0323(6) 0.0018(5) 0.0226(6) 0.0033(5)
C5 0.0517(9) 0.0337(7) 0.0446(8) -0.0138(6) 0.0218(7) 0.0010(6)
C6 0.0486(10) 0.0535(9) 0.0716(11) -0.0178(7) 0.0336(9) -0.0003(8)
C7 0.0414(9) 0.0512(9) 0.0729(11) -0.0033(7) 0.0329(8) -0.0022(8)
C8 0.0396(8) 0.0327(6) 0.0483(8) -0.0029(5) 0.0218(6) -0.0019(6)
C9 0.0361(7) 0.0248(5) 0.0269(5) -0.0028(5) 0.0154(5) -0.0007(4)
C10 0.0457(8) 0.0249(5) 0.0269(5) -0.0058(5) 0.0170(5) -0.0003(4)
C11 0.0358(7) 0.0204(5) 0.0316(6) -0.0016(4) 0.0192(5) -0.0004(4)
C12 0.0340(6) 0.0250(5) 0.0291(6) -0.0012(4) 0.0182(5) 0.0018(4)
C13 0.0405(7) 0.0303(6) 0.0296(6) -0.0032(5) 0.0197(5) -0.0017(5)
C14 0.0615(10) 0.0321(7) 0.0373(7) -0.0055(6) 0.0267(7) -0.0092(5)
C15 0.0374(7) 0.0229(5) 0.0316(6) -0.0016(4) 0.0201(5) -0.0019(4)
C16 0.0418(7) 0.0264(6) 0.0280(5) -0.0011(5) 0.0212(5) -0.0011(4)
C17 0.0357(6) 0.0243(5) 0.0222(5) -0.0006(4) 0.0135(5) 0.0006(4)
C18 0.0381(7) 0.0293(6) 0.0291(6) -0.0013(5) 0.0169(5) 0.0022(5)
C19 0.0476(8) 0.0307(6) 0.0338(6) -0.0081(5) 0.0208(6) 0.0012(5)
C20 0.0571(9) 0.0226(5) 0.0357(6) -0.0022(5) 0.0224(6) 0.0006(5)
C21 0.0575(10) 0.0351(7) 0.0526(8) 0.0121(6) 0.0279(8) 0.0011(6)
C22 0.0501(10) 0.0554(10) 0.0716(11) 0.0152(7) 0.0355(9) 0.0022(8)
C23 0.0414(9) 0.0533(9) 0.0616(9) 0.0025(7) 0.0302(8) 0.0038(7)
C24 0.0383(7) 0.0335(6) 0.0424(7) 0.0000(5) 0.0205(6) 0.0025(5)
C25 0.0357(7) 0.0276(6) 0.0252(5) 0.0013(5) 0.0138(5) 0.0008(4)
C26 0.0460(8) 0.0278(6) 0.0308(6) 0.0032(5) 0.0181(6) 0.0002(5)
C27 0.0342(6) 0.0236(5) 0.0268(5) 0.0012(4) 0.0161(5) 0.0009(4)
C28 0.0320(6) 0.0275(5) 0.0253(5) 0.0013(4) 0.0149(5) 0.0050(4)
C29 0.0368(7) 0.0315(6) 0.0300(6) 0.0004(5) 0.0187(5) 0.0005(5)
C30 0.0525(9) 0.0335(6) 0.0408(7) -0.0007(6) 0.0283(7) -0.0061(6)
C31 0.0369(7) 0.0239(5) 0.0285(6) 0.0008(4) 0.0174(5) 0.0003(4)
C32 0.0429(7) 0.0269(6) 0.0255(5) 0.0012(5) 0.0186(5) 0.0026(4)
C33A 0.0513(13) 0.0569(12) 0.0387(10) -0.0011(10) 0.0232(9) -0.0082(9)
C34A 0.0467(12) 0.0533(12) 0.0371(10) -0.0093(9) 0.0161(9) -0.0142(9)
C35A 0.0533(13) 0.0668(14) 0.0339(9) 0.0019(11) 0.0221(9) -0.0081(10)
C36A 0.0543(14) 0.0576(13) 0.0370(10) -0.0090(10) 0.0141(10) -0.0139(9)

loop_
_atom_type_symbol
_atom_type_description
_atom_type_scat_dispersion_real
_atom_type_scat_dispersion_imag
_atom_type_scat_source
C C 0.0033 0.0016 'International Tables Vol C Tables 4.2.6.8 and 6.1.1.4'
H H 0.0000 0.0000 'International Tables Vol C Tables 4.2.6.8 and 6.1.1.4'
O O 0.0106 0.0060 'International Tables Vol C Tables 4.2.6.8 and 6.1.1.4'
N N 0.0061 0.0033 'International Tables Vol C Tables 4.2.6.8 and 6.1.1.4'

loop_
_geom_angle_atom_site_label_1
_geom_angle_atom_site_label_2
_geom_angle_atom_site_label_3
_geom_angle
C12 O1 N1 106.15(8)
N4 O2 H2O 102.5(11)
C28 O3 N5 106.23(9)
N8 O4 H4O 100.8(13)
C33A O5 C36A 109.92(14)
C34A O6 C35A 108.15(14)
C33B O5 C36B 100.4(6)
C34B O6 C35B 105.8(7)
C13 N1 O1 103.35(9)
C12 N2 C13 102.96(9)
C15 N3 C16 123.82(10)
C15 N3 H3N 118.3(9)
C16 N3 H3N 117.9(9)
C16 N4 O2 110.11(9)
C29 N5 O3 103.46(9)
C28 N6 C29 103.27(9)
C31 N7 C32 122.39(10)
C31 N7 H7N 119.0(10)
C32 N7 H7N 118.3(10)
C32 N8 O4 109.83(9)
C2 C1 C9 119.44(11)
C2 C1 C11 119.63(11)
C9 C1 C11 120.93(10)
C1 C2 C3 121.33(12)
C1 C2 H2 119.3
C3 C2 H2 119.3
C4 C3 C2 120.37(12)
C4 C3 H3 119.8
C2 C3 H3 119.8
C3 C4 C10 120.79(11)
C3 C4 H4 119.6
C10 C4 H4 119.6
C6 C5 C10 121.06(13)
C6 C5 H5 119.5
C10 C5 H5 119.5
C5 C6 C7 120.35(14)
C5 C6 H6 119.8
C7 C6 H6 119.8
C8 C7 C6 120.30(15)
C8 C7 H7 119.8
C6 C7 H7 119.8
C7 C8 C9 120.92(13)
C7 C8 H8 119.5
C9 C8 H8 119.5
C8 C9 C10 118.32(11)
C8 C9 C1 122.82(11)
C10 C9 C1 118.84(11)
C5 C10 C4 121.75(11)
C5 C10 C9 119.02(12)
C4 C10 C9 119.23(11)
C15 C11 C12 120.46(10)
C15 C11 C1 119.99(10)
C12 C11 C1 119.38(10)
N2 C12 O1 112.82(10)
N2 C12 C11 128.54(10)
O1 C12 C11 118.61(10)
N1 C13 N2 114.71(11)
N1 C13 C14 122.31(11)
N2 C13 C14 122.98(11)
C13 C14 H14A 109.5
C13 C14 H14B 109.5
H14A C14 H14B 109.5
C13 C14 H14C 109.5
H14A C14 H14C 109.5
H14B C14 H14C 109.5
C11 C15 N3 125.07(10)
C11 C15 H15 117.5
N3 C15 H15 117.5
N4 C16 N3 124.16(10)
N4 C16 H16 117.9
N3 C16 H16 117.9
C18 C17 C25 119.43(11)
C18 C17 C27 120.08(11)
C25 C17 C27 120.49(10)
C17 C18 C19 121.28(12)
C17 C18 H18 119.4
C19 C18 H18 119.4
C20 C19 C18 120.51(12)
C20 C19 H19 119.7
C18 C19 H19 119.7
C19 C20 C26 120.68(11)
C19 C20 H20 119.7
C26 C20 H20 119.7
C22 C21 C26 121.10(13)
C22 C21 H21 119.5
C26 C21 H21 119.5
C21 C22 C23 119.92(14)
C21 C22 H22 120.0
C23 C22 H22 120.0
C24 C23 C22 120.81(14)
C24 C23 H23 119.6
C22 C23 H23 119.6
C23 C24 C25 121.11(13)
C23 C24 H24 119.4
C25 C24 H24 119.4
C24 C25 C26 117.64(11)
C24 C25 C17 123.59(11)
C26 C25 C17 118.76(11)
C20 C26 C21 121.28(12)
C20 C26 C25 119.33(12)
C21 C26 C25 119.39(12)
C31 C27 C28 120.30(10)
C31 C27 C17 119.80(10)
C28 C27 C17 119.90(9)
N6 C28 O3 112.30(10)
N6 C28 C27 128.68(10)
O3 C28 C27 119.03(10)
N5 C29 N6 114.74(11)
N5 C29 C30 121.36(11)
N6 C29 C30 123.90(11)
C29 C30 H30A 109.5
C29 C30 H30B 109.5
H30A C30 H30B 109.5
C29 C30 H30C 109.5
H30A C30 H30C 109.5
H30B C30 H30C 109.5
C27 C31 N7 125.79(10)
C27 C31 H31 117.1
N7 C31 H31 117.1
N8 C32 N7 124.21(11)
N8 C32 H32 117.9
N7 C32 H32 117.9
O5 C33A C34A 109.42(17)
O5 C33A H33A 109.8
C34A C33A H33A 109.8
O5 C33A H33B 109.8
C34A C33A H33B 109.8
H33A C33A H33B 108.2
O6 C34A C33A 111.00(16)
O6 C34A H34A 109.4
C33A C34A H34A 109.4
O6 C34A H34B 109.4
C33A C34A H34B 109.4
H34A C34A H34B 108.0
O6 C35A C36A 110.28(17)
O6 C35A H35A 109.6
C36A C35A H35A 109.6
O6 C35A H35B 109.6
C36A C35A H35B 109.6
H35A C35A H35B 108.1
O5 C36A C35A 109.82(17)
O5 C36A H36A 109.7
C35A C36A H36A 109.7
O5 C36A H36B 109.7
C35A C36A H36B 109.7
H36A C36A H36B 108.2
O5 C33B C34B 104.3(8)
O5 C33B H33C 110.9
C34B C33B H33C 110.9
O5 C33B H33D 110.9
C34B C33B H33D 110.9
H33C C33B H33D 108.9
O6 C34B C33B 105.8(8)
O6 C34B H34C 110.6
C33B C34B H34C 110.6
O6 C34B H34D 110.6
C33B C34B H34D 110.6
H34C C34B H34D 108.7
O6 C35B C36B 103.1(8)
O6 C35B H35C 111.1
C36B C35B H35C 111.1
O6 C35B H35D 111.1
C36B C35B H35D 111.1
H35C C35B H35D 109.1
O5 C36B C35B 109.7(8)
O5 C36B H36C 109.7
C35B C36B H36C 109.7
O5 C36B H36D 109.7
C35B C36B H36D 109.7
H36C C36B H36D 108.2

loop_
_geom_bond_atom_site_label_1
_geom_bond_atom_site_label_2
_geom_bond_distance
O1 C12 1.3493(13)
O1 N1 1.4272(13)
O2 N4 1.4191(13)
O2 H2O 0.918(19)
O3 C28 1.3467(13)
O3 N5 1.4263(13)
O4 N8 1.4192(13)
O4 H4O 0.92(2)
O5 C36A 1.411(2)
O5 C33B 1.430(7)
O5 C33A 1.429(2)
O5 C36B 1.453(5)
O6 C34B 1.417(5)
O6 C35B 1.409(5)
O6 C34A 1.431(2)
O6 C35A 1.451(2)
N1 C13 1.3017(16)
N2 C12 1.3066(14)
N2 C13 1.3809(15)
N3 C15 1.3674(14)
N3 C16 1.3711(14)
N3 H3N 0.892(15)
N4 C16 1.2757(14)
N5 C29 1.2949(16)
N6 C28 1.3098(14)
N6 C29 1.3738(15)
N7 C31 1.3606(14)
N7 C32 1.3727(14)
N7 H7N 0.861(15)
N8 C32 1.2727(14)
C1 C2 1.3738(17)
C1 C9 1.4337(16)
C1 C11 1.4904(15)
C2 C3 1.4073(17)
C2 H2 0.93
C3 C4 1.359(2)
C3 H3 0.93
C4 C10 1.4184(19)
C4 H4 0.93
C5 C6 1.357(2)
C5 C10 1.4155(19)
C5 H5 0.93
C6 C7 1.407(2)
C6 H6 0.93
C7 C8 1.370(2)
C7 H7 0.93
C8 C9 1.4169(18)
C8 H8 0.93
C9 C10 1.4244(16)
C11 C15 1.3540(16)
C11 C12 1.4440(16)
C13 C14 1.4839(16)
C14 H14A 0.96
C14 H14B 0.96
C14 H14C 0.96
C15 H15 0.93
C16 H16 0.93
C17 C18 1.3777(16)
C17 C25 1.4346(17)
C17 C27 1.4937(15)
C18 C19 1.4087(17)
C18 H18 0.93
C19 C20 1.361(2)
C19 H19 0.93
C20 C26 1.4184(19)
C20 H20 0.93
C21 C22 1.356(2)
C21 C26 1.419(2)
C21 H21 0.93
C22 C23 1.411(2)
C22 H22 0.93
C23 C24 1.3652(19)
C23 H23 0.93
C24 C25 1.4218(17)
C24 H24 0.93
C25 C26 1.4299(16)
C27 C31 1.3583(15)
C27 C28 1.4435(15)
C29 C30 1.4859(17)
C30 H30A 0.96
C30 H30B 0.96
C30 H30C 0.96
C31 H31 0.93
C32 H32 0.93
C33A C34A 1.477(3)
C33A H33A 0.97
C33A H33B 0.97
C34A H34A 0.97
C34A H34B 0.97
C35A C36A 1.490(3)
C35A H35A 0.97
C35A H35B 0.97
C36A H36A 0.97
C36A H36B 0.97
C33B C34B 1.523(13)
C33B H33C 0.97
C33B H33D 0.97
C34B H34C 0.97
C34B H34D 0.97
C35B C36B 1.545(14)
C35B H35C 0.97
C35B H35D 0.97
C36B H36C 0.97
C36B H36D 0.97

loop_
_geom_hbond_atom_site_label_D
_geom_hbond_atom_site_label_H
_geom_hbond_atom_site_label_A
_geom_hbond_site_symmetry_A
_geom_hbond_distance_DH
_geom_hbond_distance_HA
_geom_hbond_distance_DA
_geom_hbond_angle_DHA
_geom_hbond_publ_flag
O2 H2O N8 . 0.919(19) 1.92(2) 2.7733(15) 153.4(18) yes
O4 H4O N4 . 0.93(2) 1.91(2) 2.7867(15) 157(2) yes
N3 H3N O2 . 0.892(16) 2.195(15) 2.5413(12) 102.4(12) yes
N3 H3N N2 . 0.892(16) 2.081(17) 2.7567(15) 131.7(13) yes
N7 H7N O4 . 0.861(16) 2.200(15) 2.5337(14) 102.8(13) yes
N7 H7N N6 . 0.861(16) 2.136(17) 2.7777(16) 130.9(13) yes
C4 H4 O4 4_555 0.93 2.50 3.0014(16) 114 yes
C15 H15 N1 4_554 0.93 2.60 3.4675(18) 155 yes
C31 H31 N5 4_565 0.93 2.45 3.3763(17) 175 yes
C33A H33A Cg1 . 0.97 2.87 3.501(3) 123 yes
C33A H33B Cg2 6_545 0.97 2.93 3.804(2) 150 yes
C34A H34A Cg3 6_545 0.97 2.93 3.575(2) 125 yes
C35A H35A Cg4 4_555 0.97 2.82 3.711(2) 153 yes
C33B H33C Cg2 6_545 0.97 2.73 3.528(9) 140 yes
C35B H35D Cg4 4_555 0.97 2.69 3.408(8) 131 yes

loop_
_geom_torsion_atom_site_label_1
_geom_torsion_atom_site_label_2
_geom_torsion_atom_site_label_3
_geom_torsion_atom_site_label_4
_geom_torsion
C12 O1 N1 C13 0.02(13)
C28 O3 N5 C29 -0.04(15)
C9 C1 C2 C3 0.15(18)
C11 C1 C2 C3 -179.16(11)
C1 C2 C3 C4 -0.5(2)
C2 C3 C4 C10 0.25(19)
C10 C5 C6 C7 0.3(2)
C5 C6 C7 C8 -0.1(3)
C6 C7 C8 C9 -0.9(2)
C7 C8 C9 C10 1.61(19)
C7 C8 C9 C1 -179.46(13)
C2 C1 C9 C8 -178.51(12)
C11 C1 C9 C8 0.79(17)
C2 C1 C9 C10 0.41(17)
C11 C1 C9 C10 179.71(10)
C6 C5 C10 C4 -179.23(14)
C6 C5 C10 C9 0.5(2)
C3 C4 C10 C5 -179.94(12)
C3 C4 C10 C9 0.32(18)
C8 C9 C10 C5 -1.42(17)
C1 C9 C10 C5 179.60(11)
C8 C9 C10 C4 178.33(11)
C1 C9 C10 C4 -0.64(17)
C2 C1 C11 C15 64.28(17)
C9 C1 C11 C15 -115.02(13)
C2 C1 C11 C12 -111.09(13)
C9 C1 C11 C12 69.62(15)
C13 N2 C12 O1 0.48(14)
C13 N2 C12 C11 -177.37(13)
N1 O1 C12 N2 -0.33(14)
N1 O1 C12 C11 177.76(11)
C15 C11 C12 N2 4.0(2)
C1 C11 C12 N2 179.29(12)
C15 C11 C12 O1 -173.79(11)
C1 C11 C12 O1 1.55(17)
O1 N1 C13 N2 0.29(15)
O1 N1 C13 C14 -179.27(12)
C12 N2 C13 N1 -0.48(15)
C12 N2 C13 C14 179.08(13)
C12 C11 C15 N3 -3.8(2)
C1 C11 C15 N3 -179.08(11)
C16 N3 C15 C11 -179.25(12)
O2 N4 C16 N3 -1.23(17)
C15 N3 C16 N4 178.86(12)
C25 C17 C18 C19 0.65(17)
C27 C17 C18 C19 -178.92(11)
C17 C18 C19 C20 -0.10(18)
C18 C19 C20 C26 0.02(19)
C26 C21 C22 C23 -1.0(2)
C21 C22 C23 C24 0.6(3)
C22 C23 C24 C25 0.8(2)
C23 C24 C25 C26 -1.63(19)
C23 C24 C25 C17 178.69(13)
C18 C17 C25 C24 178.56(11)
C27 C17 C25 C24 -1.87(17)
C18 C17 C25 C26 -1.12(16)
C27 C17 C25 C26 178.45(10)
C19 C20 C26 C21 179.66(13)
C19 C20 C26 C25 -0.51(19)
C22 C21 C26 C20 179.94(14)
C22 C21 C26 C25 0.1(2)
C24 C25 C26 C20 -178.65(11)
C17 C25 C26 C20 1.05(17)
C24 C25 C26 C21 1.18(18)
C17 C25 C26 C21 -179.12(11)
C18 C17 C27 C31 122.24(13)
C25 C17 C27 C31 -57.32(16)
C18 C17 C27 C28 -58.27(16)
C25 C17 C27 C28 122.16(12)
C29 N6 C28 O3 -0.57(14)
C29 N6 C28 C27 178.81(13)
N5 O3 C28 N6 0.40(14)
N5 O3 C28 C27 -179.04(11)
C31 C27 C28 N6 6.9(2)
C17 C27 C28 N6 -172.63(12)
C31 C27 C28 O3 -173.80(11)
C17 C27 C28 O3 6.72(17)
O3 N5 C29 N6 -0.33(16)
O3 N5 C29 C30 178.75(12)
C28 N6 C29 N5 0.57(16)
C28 N6 C29 C30 -178.49(13)
C28 C27 C31 N7 -1.07(19)
C17 C27 C31 N7 178.42(11)
C32 N7 C31 C27 -177.01(12)
O4 N8 C32 N7 -0.20(18)
C31 N7 C32 N8 173.02(12)
C36A O5 C33A C34A 59.9(2)
C35A O6 C34A C33A 58.7(2)
O5 C33A C34A O6 -60.1(2)
C34A O6 C35A C36A -57.9(2)
C33A O5 C36A C35A -59.8(3)
O6 C35A C36A O5 59.3(3)
C36B O5 C33B C34B -69.8(9)
C35B O6 C34B C33B -71.7(11)
O5 C33B C34B O6 74.5(11)
C34B O6 C35B C36B 65.7(11)
C33B O5 C36B C35B 69.5(10)
O6 C35B C36B O5 -67.7(12)
